data_4031778
loop_
_publ_author_name
'Tourne, C.M.'
'Tourne, G.F.'
'Zonnevijlle, F.'

_publ_section_title
;
 Chiral polytungstometalates (W M3 (H2 O)2 (X W9 O34) 2)(12-) (X= M= Zn or
 Co(II)) and their M-substituted derivatives. Syntheses, chemical,
 structural and spectroscopic study of some d, l sodium and potassium
 salts
;
_journal_name_full
;
Journal of the Chemical Society. Dalton Transactions, Inorganic Chemistry 
(1972-)
;
_journal_page_first 143
_journal_page_last 155
_journal_volume 1991
_journal_year 1991
_chemical_formula_sum 'Na12 O110 W19 Zn5'
_chemical_name_systematic 'Na12 (((H2 O)2 W Zn3) (W9 Zn O34)2) (H2 O)46'
_space_group_IT_number 14
_symmetry_space_group_name_Hall '-P 2ybc'
_symmetry_space_group_name_H-M 'P 1 21/c 1'
_cell_angle_alpha 90
_cell_angle_beta 118.94
_cell_angle_gamma 90
_cell_formula_units_Z 2
_cell_length_a 13.027
_cell_length_b 17.788
_cell_length_c 24.124
_cell_volume 4892.061
_citation_journal_id_ASTM JCDTBI
_cod_data_source_file Tourne_JCDTBI_1991_1382.cif
_cod_data_source_block Na12O110W19Zn5
_cod_original_cell_volume 4892.062
_cod_database_code 4031778

loop_
_symmetry_equiv_pos_as_xyz
x,y,z
-x,y+1/2,-z+1/2
-x,-y,-z
x,-y-1/2,z-1/2

loop_
_atom_site_label
_atom_site_type_symbol
_atom_site_fract_x
_atom_site_fract_y
_atom_site_fract_z
_atom_site_occupancy
_atom_site_U_iso_or_equiv
O54 O-2 0.4891 0.4791 0.6734 1 0.0
O4 O-2 0.4408 0.3206 0.4972 1 0.0
Na4 Na+1 0.7919 0.0911 0.318 1 0.0
O1 O-2 0.2376 0.2472 0.4128 1 0.0
W10 W+6 0.4865 0.0391 0.4379 0.5 0.0
Na3 Na+1 0.2424 0.381 0.6792 1 0.0
Zn3 Zn+2 0.2684 0.0329 0.4623 1 0.0
Zn1 Zn+2 0.6393 0.1275 0.5747 1 0.0
O13 O-2 0.9555 0.2308 0.6165 1 0.0
O19 O-2 0.1641 0.0194 0.367 1 0.0
O45 O-2 0.9615 0.3238 0.3449 1 0.0
O15 O-2 0.8153 0.0516 0.5201 1 0.0
O39 O-2 0.4628 0.3466 0.2893 1 0.0
O25 O-2 0.2698 0.1349 0.6033 1 0.0
O31 O-2 0.6158 0.4266 0.5592 1 0.0
O12 O-2 0.9926 0.0814 0.6354 1 0.0
O36 O-2 0.4343 0.1645 0.2549 1 0.0
O11 O-2 0.9921 0.1465 0.5323 1 0.0
O17 O-2 0.8026 0.0676 0.7195 1 0.0
O28 O-2 0.6518 0.3105 0.7546 1 0.0
O40 O-2 0.2147 0.3377 0.3043 1 0.0
O37 O-2 0.2132 0.1373 0.2723 1 0.0
W4 W+6 0.91035 0.05691 0.68542 1 0.0
O52 O-2 0.9038 0.3496 0.5098 1 0.0
W3 W+6 0.89425 0.13403 0.56053 1 0.0
O47 O-2 0.3138 0.3468 0.605 1 0.0
O29 O-2 0.5849 0.301 0.6224 1 0.0
W9 W+6 0.89373 0.24281 0.67117 1 0.0
O7 O-2 0.6196 0.2476 0.3744 1 0.0
Na5 Na+1 0.044 0.2288 0.4034 1 0.0
O16 O-2 0.0259 0.0135 0.7606 1 0.0
O6 O-2 0.3798 0.117 0.4477 1 0.0
O50 O-2 0.3002 0.4428 0.5057 1 0.0
W2 W+6 0.61368 0.22388 0.44358 1 0.0
W1 W+6 0.38259 0.22138 0.46145 1 0.0
O21 O-2 0.4858 0.0718 0.686 1 0.0
O5 O-2 0.5709 0.2129 0.5185 1 0.0
O38 O-2 0.7626 0.4444 0.7109 1 0.0
O43 O-2 0.6245 0.0662 0.3336 1 0.0
O14 O-2 0.8061 0.1376 0.6166 1 0.0
O26 O-2 0.4692 0.2196 0.6667 1 0.0
O2 O-2 0.4373 0.239 0.4012 1 0.0
O22 O-2 0.6747 0.1571 0.7563 1 0.0
O23 O-2 0.5934 0.1395 0.6378 1 0.0
W8 W+6 0.60831 0.32729 0.55321 1 0.0
O8 O-2 0.7698 0.1997 0.5007 1 0.0
O24 O-2 0.3901 0.0182 0.3507 1 0.0
O33 O-2 0.9815 0.3183 0.718 1 0.0
Na2 Na+1 0.3443 0.4399 0.3029 1 0.0
O48 O-2 0.9286 0.0324 0.4274 1 0.0
O20 O-2 0.6845 0.0033 0.7792 1 0.0
O9 O-2 0.6258 0.3259 0.4774 1 0.0
O51 O-2 0.0995 0.274 0.5081 1 0.0
Zn2 Zn+2 0.4865 0.0391 0.4379 0.5 0.0
O49 O-2 0.4239 0.4384 0.4083 1 0.0
O3 O-2 0.3799 0.1969 0.5373 1 0.0
O44 O-2 0.9804 0.1318 0.3276 1 0.0
O10 O-2 0.5789 0.1206 0.4298 1 0.0
O46 O-2 0.8493 0.2028 0.3915 1 0.0
O34 O-2 0.5976 0.0333 0.5334 1 0.0
W5 W+6 0.65341 0.05782 0.71426 1 0.0
W7 W+6 0.63392 0.24003 0.6983 1 0.0
Na6 Na+1 0.6214 0.4492 0.4344 1 0.0
O27 O-2 0.4016 0.0453 0.5601 1 0.0
O30 O-2 0.7817 0.2409 0.7039 1 0.0
Na1 Na+1 0.3269 0.2483 0.2861 1 0.0
W6 W+6 0.4096 0.13254 0.60908 1 0.0
O41 O-2 0.2026 0.2486 0.6722 1 0.0
O32 O-2 0.7649 0.2973 0.604 1 0.0
O42 O-2 0.2291 0.0541 0.6953 1 0.0
O53 O-2 0.7571 0.4135 0.3995 1 0.0
O55 O-2 0.075 0.4607 0.3813 1 0.0
O35 O-2 0.1414 0.1074 0.4672 1 0.0
O18 O-2 0.9747 0.161 0.7261 1 0.0
